data_2105887
loop_
_publ_author_name
'Allan, David R.'
'Bailey, Daniel'
'Bird, Nigel'
'Blake, Alexander J.'
'Champness, Neil R.'
'Huang, Deguang'
'Keane, Conal P.'
'McMaster, Jonathan'
'Prior, Timothy J.'
'Tidey, Jeremiah P.'
'Schr\"oder, Martin'

_publ_section_title
;
 High-pressure studies of palladium and platinum thioether macrocyclic
 dihalide complexes
;
_journal_coeditor_code XK5015
_journal_issue 3
_journal_name_full 'Acta Crystallographica Section B'
_journal_page_first 469
_journal_page_last 486
_journal_paper_doi 10.1107/S2052520614008786
_journal_volume 70
_journal_year 2014
_chemical_formula_moiety 'C6 H12 Cl2 Pt S3'
_chemical_formula_sum 'C6 H12 Cl2 Pt S3'
_chemical_formula_weight 446.33
_chemical_name_systematic
;
 ?
;
_space_group_IT_number 19
_symmetry_cell_setting orthorhombic
_symmetry_space_group_name_Hall 'P 2ac 2ab'
_symmetry_space_group_name_H-M 'P 21 21 21'
_atom_sites_solution_hydrogens geom
_atom_sites_solution_primary isomor
_audit_creation_method SHELXL97
_cell_angle_alpha 90.00
_cell_angle_beta 90.00
_cell_angle_gamma 90.00
_cell_formula_units_Z 4
_cell_length_a 7.241(3)
_cell_length_b 11.781(4)
_cell_length_c 11.964(19)
_cell_measurement_pressure 2180000
_cell_measurement_reflns_used 1798
_cell_measurement_temperature 296(2)
_cell_measurement_theta_max 29.819
_cell_measurement_theta_min 1.6755
_cell_volume 1020.6(17)
_computing_cell_refinement
;
CrysAlisPro, Oxford Diffraction Ltd.,
Version 1.171.34.9 (release 08-12-2009 CrysAlis171 .NET)
(compiled Dec  8 2009,17:31:18)
;
_computing_data_collection
;
CrysAlisPro, Oxford Diffraction Ltd.,
Version 1.171.34.9 (release 08-12-2009 CrysAlis171 .NET)
(compiled Dec  8 2009,17:31:18)
;
_computing_data_reduction
;
CrysAlisPro, Oxford Diffraction Ltd.,
Version 1.171.34.9 (release 08-12-2009 CrysAlis171 .NET)
(compiled Dec  8 2009,17:31:18)
;
_computing_structure_refinement 'SHELXL97 (Sheldrick, 2008)'
_diffrn_ambient_temperature 296(2)
_diffrn_measured_fraction_theta_full 0.465
_diffrn_measured_fraction_theta_max 0.401
_diffrn_measurement_device_type 'Rigaku 724 CCD area detector on Crystal Logic 4-circle kappa goniometer'
_diffrn_measurement_method omega
_diffrn_radiation_monochromator 'silicon double crystal'
_diffrn_radiation_source 'Diamond Light Source Beamline I19'
_diffrn_radiation_type synchrotron
_diffrn_radiation_wavelength 0.6889
_diffrn_reflns_av_R_equivalents 0.103
_diffrn_reflns_av_sigmaI/netI 0.125
_diffrn_reflns_limit_h_max 8
_diffrn_reflns_limit_h_min -9
_diffrn_reflns_limit_k_max 14
_diffrn_reflns_limit_k_min -15
_diffrn_reflns_limit_l_max 7
_diffrn_reflns_limit_l_min -7
_diffrn_reflns_number 2651
_diffrn_reflns_theta_full 27.50
_diffrn_reflns_theta_max 29.43
_diffrn_reflns_theta_min 3.20
_exptl_absorpt_coefficient_mu 14.827
_exptl_absorpt_correction_T_max 1.00000
_exptl_absorpt_correction_T_min 0.60913
_exptl_absorpt_correction_type multi-scan
_exptl_absorpt_process_details
;
CrysAlisPro, Oxford Diffraction Ltd.,
Version 1.171.34.9 (release 08-12-2009 CrysAlis171 .NET)
(compiled Dec  8 2009,17:31:18)
Empirical absorption correction using spherical harmonics,
 implemented in SCALE3 ABSPACK scaling algorithm.
;
_exptl_crystal_colour Orange
_exptl_crystal_density_diffrn 2.905
_exptl_crystal_density_method 'not measured'
_exptl_crystal_description Block
_exptl_crystal_F_000 832
_exptl_crystal_size_max 0.07
_exptl_crystal_size_mid 0.04
_exptl_crystal_size_min 0.03
_refine_diff_density_max 1.06
_refine_diff_density_min -1.87
_refine_ls_abs_structure_details 'Flack H D (1983), Acta Cryst. A39, 876-881'
_refine_ls_abs_structure_Flack 0.02(3)
_refine_ls_extinction_method none
_refine_ls_goodness_of_fit_ref 0.75
_refine_ls_hydrogen_treatment constr
_refine_ls_matrix_type full
_refine_ls_number_parameters 109
_refine_ls_number_reflns 1092
_refine_ls_number_restraints 102
_refine_ls_restrained_S_all 0.73
_refine_ls_R_factor_all 0.0550
_refine_ls_R_factor_gt 0.0481
_refine_ls_shift/su_max 0.001
_refine_ls_shift/su_mean 0.000
_refine_ls_structure_factor_coef Fsqd
_refine_ls_weighting_details 'calc w=1/[\s^2^(Fo^2^)+(0.100P)^2^] where P=(Fo^2^+2Fc^2^)/3'
_refine_ls_weighting_scheme calc
_refine_ls_wR_factor_gt 0.116
_refine_ls_wR_factor_ref 0.129
_reflns_number_gt 960
_reflns_number_total 1092
_reflns_threshold_expression >2sigma(I)
_cod_data_source_file xk5015sup1.cif
_cod_data_source_block cmpd_2_21.8_kbar
_cod_original_cell_volume 1020.5(17)
_cod_database_code 2105887
_cod_database_fobs_code 2105887

loop_
_symmetry_equiv_pos_as_xyz
'x, y, z'
'-x+1/2, -y, z+1/2'
'-x, y+1/2, -z+1/2'
'x+1/2, -y+1/2, -z'

loop_
_atom_site_type_symbol
_atom_site_label
_atom_site_fract_x
_atom_site_fract_y
_atom_site_fract_z
_atom_site_U_iso_or_equiv
_atom_site_adp_type
_atom_site_calc_flag
_atom_site_refinement_flags
_atom_site_occupancy
_atom_site_symmetry_multiplicity
Pt Pt1 0.93394(8) 0.12563(5) 0.61934(10) 0.0203(5) Uani d U 1 1
Cl Cl1 0.7840(7) 0.2359(4) 0.7531(9) 0.0379(13) Uani d U 1 1
Cl Cl2 1.1703(7) 0.0756(4) 0.7432(8) 0.0344(14) Uani d U 1 1
S S1 0.7069(6) -0.1050(3) 0.6003(8) 0.0270(15) Uani d DU 1 1
C C2 0.560(2) -0.0415(10) 0.4937(16) 0.0254(18) Uani d DU 1 1
H H2A 0.6184 -0.0515 0.4213 0.030 Uiso calc R 1 1
H H2B 0.4431 -0.0812 0.4923 0.030 Uiso calc R 1 1
C C3 0.5251(18) 0.0848(9) 0.513(3) 0.0252(17) Uani d DU 1 1
H H3A 0.4737 0.0935 0.5873 0.030 Uiso calc R 1 1
H H3B 0.4311 0.1089 0.4603 0.030 Uiso calc R 1 1
S S4 0.7206(6) 0.1822(3) 0.5004(7) 0.0215(10) Uani d DU 1 1
C C5 0.814(2) 0.1545(11) 0.3619(12) 0.0232(15) Uani d DU 1 1
H H5A 0.7127 0.1438 0.3102 0.028 Uiso calc R 1 1
H H5B 0.8829 0.2209 0.3376 0.028 Uiso calc R 1 1
C C6 0.941(2) 0.0515(11) 0.3550(13) 0.0225(15) Uani d DU 1 1
H H6A 1.0218 0.0592 0.2907 0.027 Uiso calc R 1 1
H H6B 0.8670 -0.0163 0.3445 0.027 Uiso calc R 1 1
S S7 1.0809(6) 0.0357(3) 0.4811(7) 0.0208(9) Uani d DU 1 1
C C8 1.0764(18) -0.1150(8) 0.514(3) 0.0232(16) Uani d DU 1 1
H H8A 1.1481 -0.1541 0.4573 0.028 Uiso calc R 1 1
H H8B 1.1401 -0.1254 0.5846 0.028 Uiso calc R 1 1
C C9 0.8907(18) -0.1741(11) 0.523(2) 0.0252(18) Uani d DU 1 1
H H9A 0.9113 -0.2480 0.5561 0.030 Uiso calc R 1 1
H H9B 0.8462 -0.1871 0.4472 0.030 Uiso calc R 1 1

loop_
_atom_site_aniso_label
_atom_site_aniso_U_11
_atom_site_aniso_U_22
_atom_site_aniso_U_33
_atom_site_aniso_U_12
_atom_site_aniso_U_13
_atom_site_aniso_U_23
Pt1 0.0246(4) 0.0157(3) 0.0205(14) -0.0010(2) -0.0019(4) -0.0003(3)
Cl1 0.056(3) 0.0333(19) 0.025(3) 0.0094(18) 0.000(2) -0.010(2)
Cl2 0.036(2) 0.041(2) 0.025(4) -0.0005(15) -0.011(2) 0.004(2)
S1 0.0310(18) 0.0209(12) 0.029(5) -0.0052(11) 0.004(2) 0.0061(14)
C2 0.024(3) 0.024(2) 0.028(5) -0.0070(19) 0.001(3) -0.001(3)
C3 0.024(2) 0.026(2) 0.025(5) -0.0016(18) -0.002(2) 0.000(3)
S4 0.0253(16) 0.0167(13) 0.023(3) 0.0020(12) -0.0016(16) 0.0005(16)
C5 0.029(3) 0.020(3) 0.021(2) 0.001(3) -0.002(3) 0.002(3)
C6 0.027(3) 0.021(3) 0.019(2) 0.001(3) 0.001(3) 0.002(3)
S7 0.0226(16) 0.0185(14) 0.021(3) -0.0001(12) 0.0016(17) 0.0028(16)
C8 0.029(3) 0.0172(15) 0.023(5) 0.002(2) 0.000(3) 0.0006(19)
C9 0.035(3) 0.0153(17) 0.026(5) -0.0024(19) -0.001(3) 0.001(2)

loop_
_atom_type_symbol
_atom_type_description
_atom_type_scat_dispersion_real
_atom_type_scat_dispersion_imag
_atom_type_scat_source
C C 0.0033 0.0016 'International Tables Vol C Tables 4.2.6.8 and 6.1.1.4'
H H 0.0000 0.0000 'International Tables Vol C Tables 4.2.6.8 and 6.1.1.4'
S S 0.1246 0.1234 'International Tables Vol C Tables 4.2.6.8 and 6.1.1.4'
Cl Cl 0.1484 0.1585 'International Tables Vol C Tables 4.2.6.8 and 6.1.1.4'
Pt Pt -1.7033 8.3905 'International Tables Vol C Tables 4.2.6.8 and 6.1.1.4'

loop_
_geom_angle_atom_site_label_1
_geom_angle_atom_site_label_2
_geom_angle_atom_site_label_3
_geom_angle_site_symmetry_3
_geom_angle
S4 Pt1 S7 . 90.0(3)
S4 Pt1 Cl2 . 176.53(17)
S7 Pt1 Cl2 . 90.1(3)
S4 Pt1 Cl1 . 87.0(3)
S7 Pt1 Cl1 . 174.3(2)
Cl2 Pt1 Cl1 . 92.7(3)
S4 Pt1 S1 . 81.37(16)
S7 Pt1 S1 . 77.79(17)
Cl2 Pt1 S1 . 102.02(18)
Cl1 Pt1 S1 . 106.52(19)
S4 Pt1 S4 4_556 87.39(8)
S7 Pt1 S4 4_556 73.26(16)
Cl2 Pt1 S4 4_556 89.3(2)
Cl1 Pt1 S4 4_556 101.73(18)
S1 Pt1 S4 4_556 148.9(2)
C9 S1 C2 . 104.6(11)
C9 S1 Pt1 . 92.3(4)
C2 S1 Pt1 . 90.0(5)
C3 C2 S1 . 113.1(13)
C3 C2 H2A . 109.0
S1 C2 H2A . 109.0
C3 C2 H2B . 109.0
S1 C2 H2B . 109.0
H2A C2 H2B . 107.8
C2 C3 S4 . 118.0(10)
C2 C3 H3A . 107.8
S4 C3 H3A . 107.8
C2 C3 H3B . 107.8
S4 C3 H3B . 107.8
H3A C3 H3B . 107.1
C3 S4 C5 . 104.6(11)
C3 S4 Pt1 . 107.5(9)
C5 S4 Pt1 . 105.8(6)
C6 C5 S4 . 114.6(11)
C6 C5 H5A . 108.6
S4 C5 H5A . 108.6
C6 C5 H5B . 108.6
S4 C5 H5B . 108.6
H5A C5 H5B . 107.6
C5 C6 S7 . 111.7(11)
C5 C6 H6A . 109.3
S7 C6 H6A . 109.3
C5 C6 H6B . 109.3
S7 C6 H6B . 109.3
H6A C6 H6B . 107.9
C8 S7 C6 . 105.5(10)
C8 S7 Pt1 . 107.1(10)
C6 S7 Pt1 . 107.4(5)
C9 C8 S7 . 118.6(9)
C9 C8 H8A . 107.7
S7 C8 H8A . 107.7
C9 C8 H8B . 107.7
S7 C8 H8B . 107.7
H8A C8 H8B . 107.1
C8 C9 S1 . 118.6(12)
C8 C9 H9A . 107.7
S1 C9 H9A . 107.7
C8 C9 H9B . 107.7
S1 C9 H9B . 107.7
H9A C9 H9B . 107.1

loop_
_geom_bond_atom_site_label_1
_geom_bond_atom_site_label_2
_geom_bond_site_symmetry_2
_geom_bond_distance
Pt1 S4 . 2.203(7)
Pt1 S7 . 2.234(7)
Pt1 Cl2 . 2.340(7)
Pt1 Cl1 . 2.329(8)
Pt1 S1 . 3.184(4)
Pt1 S4 4_556 3.389(5)
S1 C9 . 1.816(9)
S1 C2 . 1.819(10)
C2 C3 . 1.527(9)
C2 H2A . 0.9700
C2 H2B . 0.9700
C3 S4 . 1.829(9)
C3 H3A . 0.9700
C3 H3B . 0.9700
S4 C5 . 1.821(10)
C5 C6 . 1.524(9)
C5 H5A . 0.9700
C5 H5B . 0.9700
C6 S7 . 1.826(10)
C6 H6A . 0.9700
C6 H6B . 0.9700
S7 C8 . 1.819(9)
C8 C9 . 1.518(9)
C8 H8A . 0.9700
C8 H8B . 0.9700
C9 H9A . 0.9700
C9 H9B . 0.9700

loop_
_geom_torsion_atom_site_label_1
_geom_torsion_atom_site_label_2
_geom_torsion_atom_site_label_3
_geom_torsion_atom_site_label_4
_geom_torsion
C9 S1 C2 C3 -127.2(13)
S1 C2 C3 S4 67(2)
C2 C3 S4 C5 55(2)
C3 S4 C5 C6 -81.2(14)
S4 C5 C6 S7 -36.3(15)
C5 C6 S7 C8 137.2(13)
C6 S7 C8 C9 -52(2)
S7 C8 C9 S1 -45(3)
C2 S1 C9 C8 101(2)
